data_7705348
loop_
_publ_author_name
'Ishijima, Kosuke'
'Tanaka, Susumu'
'Imoto, Hiroaki'
'Naka, Kensuke'

_publ_section_title
;
 2-Arylbenzo[<i>b</i>]arsoles: an experimental and computational study on
 the relationship between structural and photophysical properties.
;
_journal_issue 44
_journal_name_full 'Dalton transactions (Cambridge, England : 2003)'
_journal_page_first 15612
_journal_page_last 15621
_journal_paper_doi 10.1039/d0dt02669g
_journal_volume 49
_journal_year 2020
_chemical_formula_moiety 'C21 H17 As O'
_chemical_formula_sum 'C21 H17 As O'
_chemical_formula_weight 360.29
_space_group_crystal_system monoclinic
_space_group_IT_number 14
_space_group_name_Hall '-P 2ybc'
_space_group_name_H-M_alt 'P 1 21/c 1'
_atom_sites_solution_hydrogens geom
_atom_sites_solution_primary direct
_atom_sites_solution_secondary difmap
_audit_update_record
;
2020-05-24 deposited with the CCDC.	2020-09-03 downloaded from the CCDC.
;
_cell_angle_alpha 90.0000
_cell_angle_beta 102.156(14)
_cell_angle_gamma 90.0000
_cell_formula_units_Z 4
_cell_length_a 15.323(4)
_cell_length_b 6.0864(14)
_cell_length_c 18.537(5)
_cell_measurement_reflns_used 2953
_cell_measurement_temperature 273
_cell_measurement_theta_max 27.49
_cell_measurement_theta_min 8.02
_cell_volume 1690.0(7)
_computing_cell_refinement DTREK
_computing_data_collection DTREK
_computing_data_reduction DTREK
_computing_molecular_graphics 'CrystalStructure 4.1'
_computing_publication_material 'CrystalStructure 4.1 (Rigaku, 2014)'
_computing_structure_refinement 'SHELXL2013 (Sheldrick, 2008)'
_computing_structure_solution 'SHELXS2013 (Sheldrick, 2008)'
_diffrn_ambient_temperature 273
_diffrn_detector_area_resol_mean 13.653
_diffrn_measured_fraction_theta_full 0.965
_diffrn_measured_fraction_theta_max 0.965
_diffrn_measurement_device_type 'Rigaku XtaLAB mini'
_diffrn_measurement_method \w
_diffrn_radiation_type 'Mo K\a'
_diffrn_radiation_wavelength 0.71075
_diffrn_reflns_av_R_equivalents 0.0431
_diffrn_reflns_Laue_measured_fraction_full 0.965
_diffrn_reflns_Laue_measured_fraction_max 0.965
_diffrn_reflns_limit_h_max 19
_diffrn_reflns_limit_h_min -19
_diffrn_reflns_limit_k_max 7
_diffrn_reflns_limit_k_min -7
_diffrn_reflns_limit_l_max 24
_diffrn_reflns_limit_l_min -24
_diffrn_reflns_number 16605
_diffrn_reflns_point_group_measured_fraction_full 0.965
_diffrn_reflns_point_group_measured_fraction_max 0.965
_diffrn_reflns_theta_full 25.242
_diffrn_reflns_theta_max 27.600
_diffrn_reflns_theta_min 8.017
_diffrn_standards_number 0
_exptl_absorpt_coefficient_mu 2.014
_exptl_absorpt_correction_T_max 0.801
_exptl_absorpt_correction_T_min 0.661
_exptl_absorpt_correction_type multi-scan
_exptl_absorpt_process_details 'REQAB (Rigaku, 1998)'
_exptl_crystal_colour colorless
_exptl_crystal_density_diffrn 1.416
_exptl_crystal_density_method 'not measured'
_exptl_crystal_description platelet
_exptl_crystal_F_000 736.00
_exptl_crystal_size_max 0.360
_exptl_crystal_size_mid 0.120
_exptl_crystal_size_min 0.110
_refine_diff_density_max 0.64
_refine_diff_density_min -0.38
_refine_ls_extinction_method none
_refine_ls_goodness_of_fit_ref 1.064
_refine_ls_hydrogen_treatment constr
_refine_ls_number_parameters 208
_refine_ls_number_reflns 3777
_refine_ls_number_restraints 0
_refine_ls_R_factor_all 0.0706
_refine_ls_R_factor_gt 0.0398
_refine_ls_shift/su_max 0.000
_refine_ls_structure_factor_coef Fsqd
_refine_ls_weighting_details 'w = 1/[\s^2^(Fo^2^)+(0.0378P)^2^+0.6597P] where P=(Fo^2^+2Fc^2^)/3'
_refine_ls_weighting_scheme calc
_refine_ls_wR_factor_gt 0.0842
_refine_ls_wR_factor_ref 0.0999
_reflns_number_gt 2493
_reflns_number_total 3777
_reflns_threshold_expression F^2^>2.0\s(F^2^)
_cod_data_source_file d0dt02669g2.cif
_cod_data_source_block 4b
_cod_depositor_comments 'Adding full bibliography for 7705347--7705349.cif.'
_cod_original_cell_volume 1690.0(8)
_cod_database_code 7705348
_shelxl_res_file
;

    shelxl.res created by SHELXL-2014/7

TITL Ars_Ph_OMe(KI-119)
CELL  0.71075 15.32290 6.08640 18.53660 90.00000 102.15570 90.00000
ZERR  4 0.00430 0.00135 0.00513 0.00000 0.01410 0.00000
LATT 1
SYMM    -X, .50+Y, .50-Z
SFAC C H AS O
UNIT 84 68 4 4
L.S. 5
FMAP 2
PLAN -25
WPDB -2
HTAB
BOND $H
CONF
LIST 4
TEMP 0.0
ACTA
SIZE 0.120 0.360 0.110
WGHT    0.037800    0.659700
FVAR       1.19338
AS1   3    0.223556    0.752929    0.218962    11.00000    0.05601    0.03796 =
         0.06218   -0.00324    0.01596    0.00182
O23   4    0.048016    0.951683    0.435602    11.00000    0.09462    0.07351 =
         0.07742    0.00513    0.03947    0.01754
C2    1    0.156129    0.919631    0.277717    11.00000    0.03998    0.04541 =
         0.06670   -0.00424    0.00615   -0.00063
C3    1    0.129599    1.120987    0.244372    11.00000    0.04510    0.04337 =
         0.06330   -0.00392    0.00363   -0.00214
C4    1    0.159857    1.163149    0.177484    11.00000    0.05048    0.03956 =
         0.06318    0.00100    0.00092   -0.00262
AFIX  43
H4    2    0.143416    1.290625    0.150360    11.00000   -1.20000
AFIX   0
C5    1    0.213124    1.011291    0.155149    11.00000    0.05334    0.04814 =
         0.05488   -0.00168    0.00289   -0.00966
C6    1    0.251563    1.018220    0.089310    11.00000    0.05519    0.05856 =
         0.05368   -0.00510    0.00182   -0.00757
C7    1    0.343536    0.791591    0.279441    11.00000    0.05137    0.06432 =
         0.05479    0.01379    0.01946    0.01224
C8    1    0.304553    0.852143    0.073431    11.00000    0.07896    0.07472 =
         0.05657   -0.00068    0.01849    0.00147
AFIX  43
H8    2    0.317039    0.734275    0.105895    11.00000   -1.20000
AFIX   0
C9    1    0.340455    0.852978    0.010550    11.00000    0.09865    0.10225 =
         0.07410   -0.01084    0.02358    0.00492
AFIX  43
H9    2    0.375264    0.736003    0.000775    11.00000   -1.20000
AFIX   0
C10   1    0.324030    1.028015   -0.036919    11.00000    0.09134    0.11213 =
         0.05578   -0.00026    0.02066   -0.00855
AFIX  43
H10   2    0.348727    1.032365   -0.078629    11.00000   -1.20000
AFIX   0
C11   1    0.270755    1.197100   -0.022384    11.00000    0.08931    0.10689 =
         0.06833    0.01855    0.00943   -0.00969
AFIX  43
H11   2    0.258571    1.314290   -0.055157    11.00000   -1.20000
AFIX   0
C12   1    0.235315    1.195754    0.039613    11.00000    0.07273    0.07573 =
         0.07083    0.01093    0.01183   -0.00142
AFIX  43
H12   2    0.200301    1.312905    0.048910    11.00000   -1.20000
AFIX   0
C13   1    0.131362    0.853866    0.342292    11.00000    0.04966    0.04686 =
         0.06579   -0.00168    0.01251    0.00365
AFIX  43
H13   2    0.149565    0.719230    0.364075    11.00000   -1.20000
AFIX   0
C14   1    0.078426    0.996100    0.373292    11.00000    0.05326    0.05863 =
         0.06556   -0.00472    0.01191    0.00209
C15   1    0.052065    1.197404    0.340572    11.00000    0.05496    0.05384 =
         0.07360   -0.00728    0.01102    0.00993
AFIX  43
H15   2    0.016909    1.290899    0.362158    11.00000   -1.20000
AFIX   0
C16   1    0.076868    1.259285    0.277691    11.00000    0.05105    0.04417 =
         0.07459   -0.00478    0.00677    0.00812
AFIX  43
H16   2    0.058704    1.394709    0.256516    11.00000   -1.20000
AFIX   0
C17   1    0.066139    0.744172    0.468692    11.00000    0.12534    0.08564 =
         0.08551    0.01972    0.04977    0.02914
AFIX  33
H17A  2    0.040901    0.735889    0.511826    11.00000   -1.20000
H17B  2    0.040340    0.632036    0.434337    11.00000   -1.20000
H17C  2    0.129548    0.722902    0.482506    11.00000   -1.20000
AFIX   0
C18   1    0.369100    0.977171    0.321936    11.00000    0.05279    0.07788 =
         0.08225   -0.00202    0.00723    0.00575
AFIX  43
H18   2    0.329250    1.092973    0.320862    11.00000   -1.20000
AFIX   0
C19   1    0.454267    0.990301    0.366159    11.00000    0.06661    0.11479 =
         0.09053    0.00147    0.00007   -0.00628
AFIX  43
H19   2    0.471451    1.113648    0.395304    11.00000   -1.20000
AFIX   0
C20   1    0.513331    0.817799    0.366401    11.00000    0.05097    0.16631 =
         0.09671    0.03613    0.00261    0.01103
AFIX  43
H20   2    0.570226    0.824563    0.396263    11.00000   -1.20000
AFIX   0
C21   1    0.488712    0.640826    0.323658    11.00000    0.06878    0.13067 =
         0.11904    0.03854    0.02724    0.04834
AFIX  43
H21   2    0.529660    0.528257    0.323297    11.00000   -1.20000
AFIX   0
C22   1    0.404433    0.622433    0.280488    11.00000    0.07267    0.08205 =
         0.08258    0.01599    0.02923    0.02907
AFIX  43
H22   2    0.388265    0.497159    0.252090    11.00000   -1.20000
AFIX   0
HKLF 4
 
REM  Ars_Ph_OMe(KI-119)
REM R1 =  0.0398 for    2493 Fo > 4sig(Fo)  and  0.0706 for all    3777 data
REM    208 parameters refined using      0 restraints
 
END  
     
WGHT      0.0375      0.6678 

REM Instructions for potential hydrogen bonds
EQIV $1 -x, -y+2, -z+1
HTAB C17 O23_$1

REM Highest difference peak  0.642,  deepest hole -0.375,  1-sigma level  0.047
Q1    1   0.3311  0.7489  0.3422  11.00000  0.05    0.64
Q2    1   0.1564  0.5861  0.2817  11.00000  0.05    0.31
Q3    1   0.1393  0.6494  0.3461  11.00000  0.05    0.27
Q4    1   0.2579  0.8049  0.2012  11.00000  0.05    0.25
Q5    1   0.1596  1.3390  0.1783  11.00000  0.05    0.23
Q6    1   0.1888  1.1565  0.1228  11.00000  0.05    0.22
Q7    1   0.2014  0.8573  0.2705  11.00000  0.05    0.22
Q8    1   0.1695  1.0025  0.2413  11.00000  0.05    0.22
Q9    1   0.2103  0.7533  0.2884  11.00000  0.05    0.20
Q10   1   0.1895  1.3090  0.0673  11.00000  0.05    0.20
Q11   1   0.1266  0.9584  0.3088  11.00000  0.05    0.19
Q12   1   0.2181  0.4769  0.1586  11.00000  0.05    0.18
Q13   1   0.1027  0.8254  0.4173  11.00000  0.05    0.18
Q14   1   0.2501  1.4588  0.0922  11.00000  0.05    0.18
Q15   1   0.3925  0.9039  0.2760  11.00000  0.05    0.18
Q16   1   0.0677  0.5238  0.4408  11.00000  0.05    0.17
Q17   1   0.2569  0.9587  0.1338  11.00000  0.05    0.17
Q18   1   0.1303  1.3610  0.2420  11.00000  0.05    0.17
Q19   1   0.2635  0.6755  0.2473  11.00000  0.05    0.17
Q20   1   0.3151  1.4726 -0.0386  11.00000  0.05    0.16
Q21   1   0.3130  0.6321  0.0792  11.00000  0.05    0.16
Q22   1   0.1776  0.9341  0.2971  11.00000  0.05    0.16
Q23   1   0.3589  0.7090  0.2892  11.00000  0.05    0.16
Q24   1   0.4918  0.9008  0.3277  11.00000  0.05    0.16
Q25   1   0.2394  1.0338  0.1274  11.00000  0.05    0.15
;

loop_
_symmetry_equiv_pos_site_id
_space_group_symop_operation_xyz
1 +X,+Y,+Z
2 -X,1/2+Y,1/2-Z
3 -X,-Y,-Z
4 +X,1/2-Y,1/2+Z

loop_
_atom_site_label
_atom_site_type_symbol
_atom_site_fract_x
_atom_site_fract_y
_atom_site_fract_z
_atom_site_U_iso_or_equiv
_atom_site_adp_type
_atom_site_occupancy
_atom_site_site_symmetry_multiplicity
_atom_site_calc_flag
_atom_site_refinement_flags
_atom_site_disorder_assembly
_atom_site_disorder_group
As1 As 0.22356(2) 0.75293(4) 0.21896(2) 0.05153(13) Uani 1 4 d . . .
O23 O 0.04802(17) 0.9517(4) 0.43560(13) 0.0787(7) Uani 1 4 d . . .
C2 C 0.15613(17) 0.9196(4) 0.27772(16) 0.0514(6) Uani 1 4 d . . .
C3 C 0.12960(18) 1.1210(4) 0.24437(16) 0.0517(6) Uani 1 4 d . . .
C4 C 0.15986(18) 1.1631(5) 0.17748(16) 0.0527(7) Uani 1 4 d . . .
C5 C 0.21312(19) 1.0113(5) 0.15515(16) 0.0534(7) Uani 1 4 d . . .
C6 C 0.25156(19) 1.0182(5) 0.08931(16) 0.0572(7) Uani 1 4 d . . .
C7 C 0.34354(19) 0.7916(5) 0.27944(17) 0.0556(7) Uani 1 4 d . . .
C8 C 0.3045(2) 0.8521(6) 0.07343(18) 0.0695(8) Uani 1 4 d . . .
C9 C 0.3405(3) 0.8530(8) 0.0106(2) 0.0909(11) Uani 1 4 d . . .
C10 C 0.3240(3) 1.0280(8) -0.0369(2) 0.0857(11) Uani 1 4 d . . .
C11 C 0.2708(3) 1.1971(8) -0.0224(2) 0.0892(12) Uani 1 4 d . . .
C12 C 0.2353(3) 1.1958(6) 0.0396(2) 0.0736(9) Uani 1 4 d . . .
C13 C 0.13136(18) 0.8539(5) 0.34229(17) 0.0541(7) Uani 1 4 d . . .
C14 C 0.07843(19) 0.9961(5) 0.37329(17) 0.0592(7) Uani 1 4 d . . .
C15 C 0.0521(2) 1.1974(5) 0.3406(2) 0.0612(8) Uani 1 4 d . . .
C16 C 0.07687(19) 1.2593(5) 0.27769(19) 0.0576(7) Uani 1 4 d . . .
C17 C 0.0661(4) 0.7442(6) 0.4687(3) 0.0948(13) Uani 1 4 d . . .
C18 C 0.3691(2) 0.9772(6) 0.3219(2) 0.0720(9) Uani 1 4 d . . .
C19 C 0.4543(3) 0.9903(9) 0.3662(2) 0.0931(12) Uani 1 4 d . . .
C20 C 0.5133(3) 0.8178(12) 0.3664(3) 0.1066(16) Uani 1 4 d . . .
C21 C 0.4887(3) 0.6408(11) 0.3237(3) 0.1051(16) Uani 1 4 d . . .
C22 C 0.4044(2) 0.6224(7) 0.2805(2) 0.0772(10) Uani 1 4 d . . .
H4 H 0.14342 1.29062 0.15036 0.0632 Uiso 1 4 calc R . .
H8 H 0.31704 0.73427 0.1059 0.0834 Uiso 1 4 calc R . .
H9 H 0.37526 0.736 0.00077 0.1090 Uiso 1 4 calc R . .
H10 H 0.34873 1.03237 -0.07863 0.1028 Uiso 1 4 calc R . .
H11 H 0.25857 1.31429 -0.05516 0.1071 Uiso 1 4 calc R . .
H12 H 0.2003 1.31291 0.04891 0.0883 Uiso 1 4 calc R . .
H13 H 0.14956 0.71923 0.36408 0.0649 Uiso 1 4 calc R . .
H15 H 0.01691 1.2909 0.36216 0.0734 Uiso 1 4 calc R . .
H16 H 0.0587 1.39471 0.25652 0.0691 Uiso 1 4 calc R . .
H17A H 0.0409 0.73589 0.51183 0.1137 Uiso 1 4 calc R . .
H17B H 0.04034 0.63204 0.43434 0.1137 Uiso 1 4 calc R . .
H17C H 0.12955 0.7229 0.48251 0.1137 Uiso 1 4 calc R . .
H18 H 0.32925 1.09297 0.32086 0.0864 Uiso 1 4 calc R . .
H19 H 0.47145 1.11365 0.3953 0.1117 Uiso 1 4 calc R . .
H20 H 0.57023 0.82456 0.39626 0.1279 Uiso 1 4 calc R . .
H21 H 0.52966 0.52826 0.3233 0.1261 Uiso 1 4 calc R . .
H22 H 0.38827 0.49716 0.25209 0.0926 Uiso 1 4 calc R . .

loop_
_atom_site_aniso_label
_atom_site_aniso_U_11
_atom_site_aniso_U_22
_atom_site_aniso_U_33
_atom_site_aniso_U_12
_atom_site_aniso_U_13
_atom_site_aniso_U_23
As1 0.05601(19) 0.03796(16) 0.0622(2) 0.00182(13) 0.01596(13) -0.00324(13)
O23 0.0946(17) 0.0735(15) 0.0774(15) 0.0175(13) 0.0395(13) 0.0051(13)
C2 0.0400(13) 0.0454(14) 0.0667(18) -0.0006(11) 0.0062(12) -0.0042(13)
C3 0.0451(14) 0.0434(14) 0.0633(18) -0.0021(12) 0.0036(12) -0.0039(13)
C4 0.0505(15) 0.0396(13) 0.0632(18) -0.0026(12) 0.0009(13) 0.0010(13)
C5 0.0533(15) 0.0481(14) 0.0549(16) -0.0097(13) 0.0029(13) -0.0017(13)
C6 0.0552(16) 0.0586(17) 0.0537(17) -0.0076(14) 0.0018(13) -0.0051(14)
C7 0.0514(15) 0.0643(18) 0.0548(16) 0.0122(13) 0.0195(13) 0.0138(14)
C8 0.079(2) 0.075(2) 0.0566(19) 0.0015(18) 0.0185(16) -0.0007(17)
C9 0.099(3) 0.102(3) 0.074(2) 0.005(3) 0.024(2) -0.011(2)
C10 0.091(3) 0.112(3) 0.056(2) -0.009(3) 0.0207(19) -0.000(2)
C11 0.089(3) 0.107(3) 0.068(2) -0.010(2) 0.009(2) 0.019(2)
C12 0.073(2) 0.076(2) 0.071(2) -0.0014(17) 0.0118(17) 0.0109(17)
C13 0.0497(15) 0.0469(15) 0.0658(18) 0.0037(13) 0.0125(13) -0.0017(14)
C14 0.0533(16) 0.0586(17) 0.0656(19) 0.0021(14) 0.0119(14) -0.0047(14)
C15 0.0550(16) 0.0538(17) 0.074(2) 0.0099(13) 0.0110(15) -0.0073(14)
C16 0.0510(15) 0.0442(14) 0.075(2) 0.0081(13) 0.0068(13) -0.0048(15)
C17 0.125(3) 0.086(3) 0.086(3) 0.029(2) 0.050(3) 0.020(2)
C18 0.0528(17) 0.078(2) 0.082(2) 0.0057(16) 0.0072(16) -0.0020(19)
C19 0.067(2) 0.115(3) 0.091(3) -0.006(2) 0.000(2) 0.001(2)
C20 0.051(2) 0.166(5) 0.097(3) 0.011(3) 0.003(2) 0.036(3)
C21 0.069(3) 0.131(4) 0.119(4) 0.048(3) 0.027(3) 0.039(3)
C22 0.073(2) 0.082(2) 0.083(2) 0.0291(19) 0.0292(19) 0.016(2)

loop_
_atom_type_symbol
_atom_type_description
_atom_type_scat_dispersion_real
_atom_type_scat_dispersion_imag
_atom_type_scat_source
C C 0.0033 0.0016
;
International Tables for Crystallography
(Vol. C, Tables 4.2.6.8 and 6.1.1.4)
;
H H 0.0000 0.0000
;
International Tables for Crystallography
(Vol. C, Table 6.1.1.4)
;
As As 0.0499 2.0058
;
International Tables for Crystallography
(Vol. C, Tables 4.2.6.8 and 6.1.1.4)
;
O O 0.0106 0.0060
;
International Tables for Crystallography
(Vol. C, Tables 4.2.6.8 and 6.1.1.4)
;

loop_
_geom_angle_atom_site_label_1
_geom_angle_atom_site_label_2
_geom_angle_atom_site_label_3
_geom_angle
_geom_angle_publ_flag
_geom_angle_site_symmetry_1
_geom_angle_site_symmetry_2
_geom_angle_site_symmetry_3
C2 As1 C5 86.19(13) yes . . .
C2 As1 C7 99.37(12) yes . . .
C5 As1 C7 101.39(12) yes . . .
C14 O23 C17 118.5(3) yes . . .
As1 C2 C3 110.6(2) yes . . .
As1 C2 C13 127.5(2) yes . . .
C3 C2 C13 121.9(3) yes . . .
C2 C3 C4 115.0(3) yes . . .
C2 C3 C16 118.4(3) yes . . .
C4 C3 C16 126.6(3) yes . . .
C3 C4 C5 117.8(3) yes . . .
As1 C5 C4 110.0(2) yes . . .
As1 C5 C6 122.1(2) yes . . .
C4 C5 C6 127.6(3) yes . . .
C5 C6 C8 121.3(3) yes . . .
C5 C6 C12 121.4(3) yes . . .
C8 C6 C12 117.2(3) yes . . .
As1 C7 C18 122.9(2) yes . . .
As1 C7 C22 117.9(2) yes . . .
C18 C7 C22 119.2(3) yes . . .
C6 C8 C9 122.4(4) yes . . .
C8 C9 C10 119.3(4) yes . . .
C9 C10 C11 119.5(4) yes . . .
C10 C11 C12 121.1(4) yes . . .
C6 C12 C11 120.4(4) yes . . .
C2 C13 C14 117.8(3) yes . . .
O23 C14 C13 124.1(3) yes . . .
O23 C14 C15 115.2(3) yes . . .
C13 C14 C15 120.7(3) yes . . .
C14 C15 C16 120.9(3) yes . . .
C3 C16 C15 120.4(3) yes . . .
C7 C18 C19 120.0(4) yes . . .
C18 C19 C20 119.3(4) yes . . .
C19 C20 C21 120.2(4) yes . . .
C20 C21 C22 121.5(5) yes . . .
C7 C22 C21 119.7(4) yes . . .
C3 C4 H4 121.072 no . . .
C5 C4 H4 121.083 no . . .
C6 C8 H8 118.795 no . . .
C9 C8 H8 118.798 no . . .
C8 C9 H9 120.345 no . . .
C10 C9 H9 120.344 no . . .
C9 C10 H10 120.255 no . . .
C11 C10 H10 120.262 no . . .
C10 C11 H11 119.456 no . . .
C12 C11 H11 119.462 no . . .
C6 C12 H12 119.772 no . . .
C11 C12 H12 119.785 no . . .
C2 C13 H13 121.126 no . . .
C14 C13 H13 121.110 no . . .
C14 C15 H15 119.563 no . . .
C16 C15 H15 119.569 no . . .
C3 C16 H16 119.796 no . . .
C15 C16 H16 119.781 no . . .
O23 C17 H17A 109.471 no . . .
O23 C17 H17B 109.473 no . . .
O23 C17 H17C 109.472 no . . .
H17A C17 H17B 109.468 no . . .
H17A C17 H17C 109.465 no . . .
H17B C17 H17C 109.478 no . . .
C7 C18 H18 119.991 no . . .
C19 C18 H18 119.997 no . . .
C18 C19 H19 120.324 no . . .
C20 C19 H19 120.336 no . . .
C19 C20 H20 119.882 no . . .
C21 C20 H20 119.878 no . . .
C20 C21 H21 119.265 no . . .
C22 C21 H21 119.268 no . . .
C7 C22 H22 120.169 no . . .
C21 C22 H22 120.159 no . . .

loop_
_geom_bond_atom_site_label_1
_geom_bond_atom_site_label_2
_geom_bond_distance
_geom_bond_publ_flag
_geom_bond_site_symmetry_1
_geom_bond_site_symmetry_2
As1 C2 1.938(3) yes . .
As1 C5 1.954(3) yes . .
As1 C7 1.956(3) yes . .
O23 C14 1.360(4) yes . .
O23 C17 1.406(5) yes . .
C2 C3 1.394(4) yes . .
C2 C13 1.389(4) yes . .
C3 C4 1.435(4) yes . .
C3 C16 1.397(4) yes . .
C4 C5 1.354(4) yes . .
C5 C6 1.463(5) yes . .
C6 C8 1.367(5) yes . .
C6 C12 1.408(5) yes . .
C7 C18 1.386(5) yes . .
C7 C22 1.387(5) yes . .
C8 C9 1.390(6) yes . .
C9 C10 1.371(6) yes . .
C10 C11 1.375(7) yes . .
C11 C12 1.370(6) yes . .
C13 C14 1.391(4) yes . .
C14 C15 1.389(4) yes . .
C15 C16 1.353(5) yes . .
C18 C19 1.390(5) yes . .
C19 C20 1.385(8) yes . .
C20 C21 1.343(9) yes . .
C21 C22 1.373(6) yes . .
C4 H4 0.930 no . .
C8 H8 0.930 no . .
C9 H9 0.930 no . .
C10 H10 0.930 no . .
C11 H11 0.930 no . .
C12 H12 0.930 no . .
C13 H13 0.930 no . .
C15 H15 0.930 no . .
C16 H16 0.930 no . .
C17 H17A 0.960 no . .
C17 H17B 0.960 no . .
C17 H17C 0.960 no . .
C18 H18 0.930 no . .
C19 H19 0.930 no . .
C20 H20 0.930 no . .
C21 H21 0.930 no . .
C22 H22 0.930 no . .

loop_
_geom_contact_atom_site_label_1
_geom_contact_atom_site_label_2
_geom_contact_distance
_geom_contact_publ_flag
_geom_contact_site_symmetry_1
_geom_contact_site_symmetry_2
As1 C8 3.255(4) no . .
O23 C16 3.580(4) no . .
C2 C15 2.746(5) no . .
C2 C18 3.212(4) no . .
C3 C14 2.774(5) no . .
C4 C12 3.025(5) no . .
C5 C18 3.493(4) no . .
C6 C10 2.794(5) no . .
C7 C20 2.762(5) no . .
C8 C11 2.728(6) no . .
C9 C12 2.757(6) no . .
C13 C16 2.793(4) no . .
C13 C17 2.814(6) no . .
C18 C21 2.743(7) no . .
C19 C22 2.758(6) no . .
O23 O23 3.113(4) no . 3_576
O23 C17 3.308(6) no . 3_576
C6 C17 3.598(5) no . 4_564
C13 C16 3.531(4) no . 2_545
C14 C16 3.573(4) no . 2_545
C16 C13 3.531(4) no . 2_555
C16 C14 3.573(4) no . 2_555
C17 O23 3.308(6) no . 3_576
C17 C6 3.598(5) no . 4_565
As1 H8 2.7787 no . .
As1 H13 3.1383 no . .
As1 H18 3.0308 no . .
As1 H22 2.9185 no . .
O23 H13 2.6549 no . .
O23 H15 2.4637 no . .
C2 H4 3.2429 no . .
C2 H16 3.2399 no . .
C2 H18 2.8100 no . .
C3 H13 3.2728 no . .
C3 H15 3.2259 no . .
C3 H18 3.0938 no . .
C4 H12 2.7416 no . .
C4 H16 2.7372 no . .
C4 H18 3.3284 no . .
C5 H8 2.6123 no . .
C5 H12 2.6691 no . .
C5 H18 3.2476 no . .
C6 H4 2.7504 no . .
C6 H9 3.2476 no . .
C6 H11 3.2483 no . .
C7 H8 3.1756 no . .
C7 H19 3.2440 no . .
C7 H21 3.2228 no . .
C8 H10 3.2265 no . .
C8 H12 3.2121 no . .
C9 H11 3.2090 no . .
C10 H8 3.2150 no . .
C10 H12 3.2253 no . .
C11 H9 3.2148 no . .
C12 H4 2.7836 no . .
C12 H8 3.2123 no . .
C12 H10 3.2275 no . .
C13 H15 3.2494 no . .
C13 H17B 2.7716 no . .
C13 H17C 2.7244 no . .
C13 H18 3.4608 no . .
C14 H16 3.2229 no . .
C14 H17A 3.1711 no . .
C14 H17B 2.6095 no . .
C14 H17C 2.6095 no . .
C15 H13 3.2584 no . .
C16 H4 2.7678 no . .
C17 H13 2.5418 no . .
C18 H20 3.2358 no . .
C18 H22 3.2339 no . .
C19 H21 3.2032 no . .
C20 H18 3.2359 no . .
C20 H22 3.2032 no . .
C21 H19 3.2036 no . .
C22 H8 3.3023 no . .
C22 H18 3.2330 no . .
C22 H20 3.2058 no . .
H4 H12 2.2371 no . .
H4 H16 2.6523 no . .
H8 H9 2.3078 no . .
H8 H22 3.0613 no . .
H9 H10 2.3094 no . .
H10 H11 2.3011 no . .
H11 H12 2.2900 no . .
H13 H17A 3.4934 no . .
H13 H17B 2.3867 no . .
H13 H17C 2.2798 no . .
H15 H16 2.2742 no . .
H18 H19 2.3241 no . .
H19 H20 2.3186 no . .
H20 H21 2.2614 no . .
H21 H22 2.2951 no . .
As1 H4 3.2225 no . 1_545
As1 H16 3.5157 no . 1_545
O23 H4 3.1838 no . 2_545
O23 H11 3.4977 no . 4_575
O23 H12 3.1377 no . 4_575
O23 H17A 2.6422 no . 3_576
C2 H11 3.5546 no . 4_575
C2 H15 3.3870 no . 2_545
C2 H16 3.5133 no . 1_545
C2 H16 3.2221 no . 2_545
C3 H15 3.3330 no . 2_545
C3 H16 3.1940 no . 2_545
C4 H15 3.4888 no . 2_545
C4 H17B 3.3264 no . 2_555
C5 H17C 3.4909 no . 4_564
C6 H17A 3.5947 no . 4_564
C6 H17C 2.8301 no . 4_564
C6 H20 3.2706 no . 2_655
C6 H21 3.4028 no . 2_655
C7 H10 3.2753 no . 4_565
C7 H21 3.3219 no . 2_655
C8 H17C 2.8873 no . 4_564
C8 H20 3.4367 no . 2_655
C8 H21 3.0363 no . 2_655
C9 H13 3.5744 no . 4_564
C9 H17C 3.1969 no . 4_564
C9 H19 3.3698 no . 2_645
C9 H20 3.4784 no . 2_655
C9 H21 3.4645 no . 2_655
C10 H13 3.2731 no . 4_564
C10 H17C 3.4343 no . 4_564
C10 H18 3.5166 no . 4_574
C10 H19 3.5543 no . 4_574
C10 H20 3.3018 no . 2_655
C11 H13 3.5572 no . 4_564
C11 H17C 3.3626 no . 4_564
C11 H18 3.4607 no . 4_574
C11 H20 3.0992 no . 2_655
C12 H17C 3.0850 no . 4_564
C12 H20 3.0682 no . 2_655
C13 H11 3.1515 no . 4_575
C13 H16 3.2912 no . 1_545
C13 H16 3.1067 no . 2_545
C14 H4 3.5615 no . 2_545
C14 H11 3.0279 no . 4_575
C14 H12 3.5883 no . 4_575
C14 H16 2.9080 no . 2_545
C14 H17A 3.4898 no . 3_576
C15 H11 3.3432 no . 4_575
C15 H13 3.4978 no . 1_565
C15 H16 2.8684 no . 2_545
C15 H17A 3.3647 no . 3_576
C15 H17B 3.1911 no . 1_565
C16 H13 3.3001 no . 1_565
C16 H16 3.0143 no . 2_545
C17 H4 3.5038 no . 2_545
C17 H12 3.5238 no . 4_575
C17 H15 3.3841 no . 1_545
C17 H17A 3.4069 no . 3_566
C17 H17B 3.5173 no . 3_566
C18 H9 3.5425 no . 4_565
C18 H10 3.5564 no . 4_575
C18 H11 3.3607 no . 4_575
C18 H21 3.3927 no . 2_655
C18 H22 3.4553 no . 1_565
C19 H9 3.5257 no . 2_655
C19 H9 3.2956 no . 4_565
C19 H10 3.5777 no . 4_575
C19 H21 3.5794 no . 2_655
C19 H22 3.5854 no . 2_655
C20 H8 3.5893 no . 2_655
C20 H22 3.1119 no . 2_655
C21 H10 3.2601 no . 4_565
C21 H19 3.5038 no . 1_545
C21 H21 3.5690 no . 2_655
C21 H22 3.3680 no . 2_655
C22 H10 3.0618 no . 4_565
C22 H18 3.5545 no . 1_545
C22 H21 3.4119 no . 2_655
H4 As1 3.2225 no . 1_565
H4 O23 3.1838 no . 2_555
H4 C14 3.5615 no . 2_555
H4 C17 3.5038 no . 2_555
H4 H17B 3.0762 no . 2_555
H8 C20 3.5893 no . 2_645
H8 H12 3.1776 no . 1_545
H8 H17C 3.2841 no . 4_564
H8 H19 3.3277 no . 2_645
H8 H20 3.0386 no . 2_645
H8 H21 3.0238 no . 2_655
H9 C18 3.5425 no . 4_564
H9 C19 3.5257 no . 2_645
H9 C19 3.2956 no . 4_564
H9 H11 3.1748 no . 1_545
H9 H19 2.8067 no . 2_645
H9 H19 3.4259 no . 4_564
H9 H20 3.1528 no . 2_645
H10 C7 3.2753 no . 4_564
H10 C18 3.5564 no . 4_574
H10 C19 3.5777 no . 4_574
H10 C21 3.2601 no . 4_564
H10 C22 3.0618 no . 4_564
H10 H13 3.3796 no . 4_564
H10 H18 2.9199 no . 4_574
H10 H19 2.9655 no . 4_574
H10 H22 3.3236 no . 4_564
H11 O23 3.4977 no . 4_574
H11 C2 3.5546 no . 4_574
H11 C13 3.1515 no . 4_574
H11 C14 3.0279 no . 4_574
H11 C15 3.3432 no . 4_574
H11 C18 3.3607 no . 4_574
H11 H9 3.1748 no . 1_565
H11 H13 3.4697 no . 4_574
H11 H17C 3.5933 no . 4_574
H11 H18 2.7967 no . 4_574
H11 H19 3.5969 no . 4_574
H11 H20 3.5082 no . 2_655
H12 O23 3.1377 no . 4_574
H12 C14 3.5883 no . 4_574
H12 C17 3.5238 no . 4_574
H12 H8 3.1776 no . 1_565
H12 H17C 3.5726 no . 4_564
H12 H17C 3.1797 no . 4_574
H12 H20 3.4491 no . 2_655
H13 C9 3.5744 no . 4_565
H13 C10 3.2731 no . 4_565
H13 C11 3.5572 no . 4_565
H13 C15 3.4978 no . 1_545
H13 C16 3.3001 no . 1_545
H13 H10 3.3796 no . 4_565
H13 H11 3.4697 no . 4_575
H13 H15 3.3013 no . 1_545
H13 H16 2.9404 no . 1_545
H15 C2 3.3870 no . 2_555
H15 C3 3.3330 no . 2_555
H15 C4 3.4888 no . 2_555
H15 C17 3.3841 no . 1_565
H15 H13 3.3013 no . 1_565
H15 H16 3.3050 no . 2_545
H15 H17A 2.6718 no . 3_576
H15 H17B 2.4552 no . 1_565
H16 As1 3.5157 no . 1_565
H16 C2 3.5133 no . 1_565
H16 C2 3.2221 no . 2_555
H16 C3 3.1940 no . 2_555
H16 C13 3.2912 no . 1_565
H16 C13 3.1067 no . 2_555
H16 C14 2.9080 no . 2_555
H16 C15 2.8684 no . 2_555
H16 C16 3.0143 no . 2_555
H16 H13 2.9404 no . 1_565
H16 H15 3.3050 no . 2_555
H16 H16 3.5174 no . 2_545
H16 H16 3.5174 no . 2_555
H17A O23 2.6422 no . 3_576
H17A C6 3.5947 no . 4_565
H17A C14 3.4898 no . 3_576
H17A C15 3.3647 no . 3_576
H17A C17 3.4069 no . 3_566
H17A H15 2.6718 no . 3_576
H17A H17A 3.1268 no . 3_566
H17A H17A 3.4450 no . 3_576
H17A H17B 2.8431 no . 3_566
H17B C4 3.3264 no . 2_545
H17B C15 3.1911 no . 1_545
H17B C17 3.5173 no . 3_566
H17B H4 3.0762 no . 2_545
H17B H15 2.4552 no . 1_545
H17B H17A 2.8431 no . 3_566
H17B H17B 3.3622 no . 3_566
H17C C5 3.4909 no . 4_565
H17C C6 2.8301 no . 4_565
H17C C8 2.8873 no . 4_565
H17C C9 3.1969 no . 4_565
H17C C10 3.4343 no . 4_565
H17C C11 3.3626 no . 4_565
H17C C12 3.0850 no . 4_565
H17C H8 3.2841 no . 4_565
H17C H11 3.5933 no . 4_575
H17C H12 3.5726 no . 4_565
H17C H12 3.1797 no . 4_575
H18 C10 3.5166 no . 4_575
H18 C11 3.4607 no . 4_575
H18 C22 3.5545 no . 1_565
H18 H10 2.9199 no . 4_575
H18 H11 2.7967 no . 4_575
H18 H22 2.9967 no . 1_565
H19 C9 3.3698 no . 2_655
H19 C10 3.5543 no . 4_575
H19 C21 3.5038 no . 1_565
H19 H8 3.3277 no . 2_655
H19 H9 2.8067 no . 2_655
H19 H9 3.4259 no . 4_565
H19 H10 2.9655 no . 4_575
H19 H11 3.5969 no . 4_575
H19 H21 3.0735 no . 1_565
H19 H22 3.5630 no . 1_565
H20 C6 3.2706 no . 2_645
H20 C8 3.4367 no . 2_645
H20 C9 3.4784 no . 2_645
H20 C10 3.3018 no . 2_645
H20 C11 3.0992 no . 2_645
H20 C12 3.0682 no . 2_645
H20 H8 3.0386 no . 2_655
H20 H9 3.1528 no . 2_655
H20 H11 3.5082 no . 2_645
H20 H12 3.4491 no . 2_645
H20 H22 3.1315 no . 2_655
H21 C6 3.4028 no . 2_645
H21 C7 3.3219 no . 2_645
H21 C8 3.0363 no . 2_645
H21 C9 3.4645 no . 2_645
H21 C18 3.3927 no . 2_645
H21 C19 3.5794 no . 2_645
H21 C21 3.5690 no . 2_645
H21 C22 3.4119 no . 2_645
H21 H8 3.0238 no . 2_645
H21 H19 3.0735 no . 1_545
H21 H22 3.5241 no . 2_655
H22 C18 3.4553 no . 1_545
H22 C19 3.5854 no . 2_645
H22 C20 3.1119 no . 2_645
H22 C21 3.3680 no . 2_645
H22 H10 3.3236 no . 4_565
H22 H18 2.9967 no . 1_545
H22 H19 3.5630 no . 1_545
H22 H20 3.1315 no . 2_645
H22 H21 3.5241 no . 2_645

loop_
_geom_torsion_atom_site_label_1
_geom_torsion_atom_site_label_2
_geom_torsion_atom_site_label_3
_geom_torsion_atom_site_label_4
_geom_torsion
_geom_torsion_publ_flag
_geom_torsion_site_symmetry_1
_geom_torsion_site_symmetry_2
_geom_torsion_site_symmetry_3
_geom_torsion_site_symmetry_4
C2 As1 C5 C4 -5.61(16) no . . . .
C2 As1 C5 C6 -179.88(19) no . . . .
C5 As1 C2 C3 4.28(15) no . . . .
C5 As1 C2 C13 -178.8(2) no . . . .
C2 As1 C7 C18 -30.4(3) no . . . .
C2 As1 C7 C22 148.2(2) no . . . .
C7 As1 C2 C3 105.21(16) no . . . .
C7 As1 C2 C13 -77.9(2) no . . . .
C5 As1 C7 C18 57.5(3) no . . . .
C5 As1 C7 C22 -123.9(2) no . . . .
C7 As1 C5 C4 -104.42(18) no . . . .
C7 As1 C5 C6 81.3(2) no . . . .
C17 O23 C14 C13 -4.1(4) no . . . .
C17 O23 C14 C15 175.2(3) no . . . .
As1 C2 C3 C4 -2.2(3) no . . . .
As1 C2 C3 C16 177.34(15) no . . . .
As1 C2 C13 C14 -176.44(15) no . . . .
C3 C2 C13 C14 0.1(4) no . . . .
C13 C2 C3 C4 -179.3(2) no . . . .
C13 C2 C3 C16 0.3(4) no . . . .
C2 C3 C4 C5 -2.6(3) no . . . .
C2 C3 C16 C15 -0.4(4) no . . . .
C4 C3 C16 C15 179.1(2) no . . . .
C16 C3 C4 C5 177.9(2) no . . . .
C3 C4 C5 As1 5.9(3) no . . . .
C3 C4 C5 C6 179.8(2) no . . . .
As1 C5 C6 C8 -6.8(3) no . . . .
As1 C5 C6 C12 173.03(16) no . . . .
C4 C5 C6 C8 -180.0(2) no . . . .
C4 C5 C6 C12 -0.2(4) no . . . .
C5 C6 C8 C9 178.8(2) no . . . .
C5 C6 C12 C11 -178.9(2) no . . . .
C8 C6 C12 C11 0.9(4) no . . . .
C12 C6 C8 C9 -1.1(4) no . . . .
As1 C7 C18 C19 177.2(2) no . . . .
As1 C7 C22 C21 -178.4(2) no . . . .
C18 C7 C22 C21 0.2(5) no . . . .
C22 C7 C18 C19 -1.4(5) no . . . .
C6 C8 C9 C10 1.3(6) no . . . .
C8 C9 C10 C11 -1.4(6) no . . . .
C9 C10 C11 C12 1.4(6) no . . . .
C10 C11 C12 C6 -1.1(6) no . . . .
C2 C13 C14 O23 178.9(2) no . . . .
C2 C13 C14 C15 -0.4(4) no . . . .
O23 C14 C15 C16 -179.0(2) no . . . .
C13 C14 C15 C16 0.3(4) no . . . .
C14 C15 C16 C3 0.1(4) no . . . .
C7 C18 C19 C20 0.9(6) no . . . .
C18 C19 C20 C21 0.7(8) no . . . .
C19 C20 C21 C22 -1.9(9) no . . . .
C20 C21 C22 C7 1.4(8) no . . . .
